data_7009815
loop_
_publ_author_name
'Durran, Sean E.'
'Smith, Martin B.'
'Slawin, Alexandra M. Z.'
'Steed, Jonathan W.'

_publ_section_title
;
 The synthesis and co-ordination chemistry of new functionalised
 pyridylphosphines derived from Ph2PCH2OH&#x200A;&#x2020;
;
_journal_issue 16
_journal_name_full 'Journal of the Chemical Society, Dalton Transactions'
_journal_page_first 2771
_journal_paper_doi 10.1039/b003759l
_journal_year 2000
_chemical_formula_sum 'C54.5 H66.5 Cl11.5 N2 O2 P2 Ru2'
_chemical_formula_weight 1453.35
_chemical_name_systematic
; 
 ? 
;
_space_group_IT_number 2
_symmetry_cell_setting triclinic
_symmetry_space_group_name_Hall '-P 1'
_symmetry_space_group_name_H-M 'P -1'
_atom_sites_solution_hydrogens geom
_atom_sites_solution_primary direct
_atom_sites_solution_secondary difmap
_audit_creation_method SHELXL-97
_cell_angle_alpha 93.695(2)
_cell_angle_beta 104.682(2)
_cell_angle_gamma 101.304(2)
_cell_formula_units_Z 2
_cell_length_a 11.2902(3)
_cell_length_b 13.6623(4)
_cell_length_c 21.4044(7)
_cell_measurement_temperature 100(2)
_cell_volume 3109.12(17)
_computing_cell_refinement DENZO-SMN
_computing_data_collection 'Nonius Collect'
_computing_data_reduction DENZO-SMN
_computing_molecular_graphics 'XSeed (Barbour, 1999)'
_computing_structure_refinement 'SHELXL-97 (Sheldrick, 1997)'
_computing_structure_solution 'SHELXS-97 (Sheldrick, 1990)'
_diffrn_ambient_temperature 100(2)
_diffrn_measured_fraction_theta_full 0.987
_diffrn_measured_fraction_theta_max 0.987
_diffrn_measurement_device_type KappaCCD
_diffrn_measurement_method '2o phi + omega'
_diffrn_radiation_monochromator graphite
_diffrn_radiation_source 'fine-focus sealed tube'
_diffrn_radiation_type MoK\a
_diffrn_radiation_wavelength 0.71070
_diffrn_reflns_av_R_equivalents 0.1074
_diffrn_reflns_av_sigmaI/netI 0.1195
_diffrn_reflns_limit_h_max 13
_diffrn_reflns_limit_h_min -13
_diffrn_reflns_limit_k_max 16
_diffrn_reflns_limit_k_min -16
_diffrn_reflns_limit_l_max 23
_diffrn_reflns_limit_l_min -25
_diffrn_reflns_number 18624
_diffrn_reflns_theta_full 25.00
_diffrn_reflns_theta_max 25.00
_diffrn_reflns_theta_min 3.10
_diffrn_standards_decay_% 0
_exptl_absorpt_coefficient_mu 1.072
_exptl_absorpt_correction_T_max 0.9003
_exptl_absorpt_correction_T_min 0.8141
_exptl_absorpt_correction_type Scalepack
_exptl_crystal_colour red
_exptl_crystal_density_diffrn 1.552
_exptl_crystal_density_method 'not measured'
_exptl_crystal_description block
_exptl_crystal_F_000 1474
_exptl_crystal_size_max 0.20
_exptl_crystal_size_mid 0.10
_exptl_crystal_size_min 0.10
_refine_diff_density_max 2.529
_refine_diff_density_min -1.399
_refine_diff_density_rms 0.140
_refine_ls_extinction_method none
_refine_ls_goodness_of_fit_ref 1.042
_refine_ls_hydrogen_treatment mixed
_refine_ls_matrix_type full
_refine_ls_number_parameters 684
_refine_ls_number_reflns 10808
_refine_ls_number_restraints 0
_refine_ls_restrained_S_all 1.042
_refine_ls_R_factor_all 0.0759
_refine_ls_R_factor_gt 0.0594
_refine_ls_shift/su_max 0.005
_refine_ls_shift/su_mean 0.000
_refine_ls_structure_factor_coef Fsqd
_refine_ls_weighting_details 'calc w=1/[\s^2^(Fo^2^)+(0.0592P)^2^+18.8848P] where P=(Fo^2^+2Fc^2^)/3'
_refine_ls_weighting_scheme calc
_refine_ls_wR_factor_gt 0.1427
_refine_ls_wR_factor_ref 0.1515
_reflns_number_gt 8679
_reflns_number_total 10808
_reflns_threshold_expression >2sigma(I)
_cod_data_source_file b003759l.txt
_cod_data_source_block rupyphos
_cod_original_cell_volume 3109.12(16)
_cod_original_sg_symbol_H-M P-1
_cod_original_formula_sum 'C54.50 H66.50 Cl11.50 N2 O2 P2 Ru2'
_cod_database_code 7009815

loop_
_symmetry_equiv_pos_as_xyz
'x, y, z'
'-x, -y, -z'

loop_
_atom_site_label
_atom_site_type_symbol
_atom_site_fract_x
_atom_site_fract_y
_atom_site_fract_z
_atom_site_U_iso_or_equiv
_atom_site_adp_type
_atom_site_occupancy
_atom_site_symmetry_multiplicity
_atom_site_calc_flag
_atom_site_refinement_flags
_atom_site_disorder_assembly
_atom_site_disorder_group
Ru1 Ru 0.55567(4) 0.41716(3) 0.11986(2) 0.01798(13) Uani 1 1 d . . .
Cl1 Cl 0.68242(14) 0.58615(10) 0.14489(7) 0.0252(3) Uani 1 1 d . . .
P1 P 0.68780(13) 0.36577(10) 0.20667(7) 0.0161(3) Uani 1 1 d . . .
O1 O 0.6399(3) 0.3663(3) 0.27309(18) 0.0178(8) Uani 1 1 d . . .
N1 N 0.4875(4) 0.5091(3) 0.3646(2) 0.0213(10) Uani 1 1 d . . .
C1 C 0.6164(5) 0.4513(4) 0.3031(3) 0.0177(11) Uani 1 1 d . . .
Ru2 Ru 0.33761(4) 0.07122(3) 0.40141(2) 0.01626(13) Uani 1 1 d . . .
Cl2 Cl 0.69478(13) 0.37420(11) 0.05790(7) 0.0247(3) Uani 1 1 d . . .
P2 P 0.25292(13) 0.19399(10) 0.34488(7) 0.0162(3) Uani 1 1 d . . .
N2 N 0.4446(4) 0.3379(3) 0.3270(2) 0.0180(10) Uani 1 1 d . . .
C2 C 0.6859(5) 0.5471(4) 0.3077(3) 0.0220(12) Uani 1 1 d . . .
H2 H 0.7535 0.5601 0.2883 0.026 Uiso 1 1 calc R . .
Cl3 Cl 0.41634(13) 0.20529(10) 0.48994(6) 0.0219(3) Uani 1 1 d . . .
C3 C 0.6553(6) 0.6248(4) 0.3412(3) 0.0249(13) Uani 1 1 d . . .
H3 H 0.7019 0.6920 0.3454 0.030 Uiso 1 1 calc R . .
Cl4 Cl 0.52826(12) 0.13351(10) 0.36965(7) 0.0219(3) Uani 1 1 d . . .
C4 C 0.5556(6) 0.6025(4) 0.3683(3) 0.0251(13) Uani 1 1 d . . .
H4 H 0.5344 0.6560 0.3908 0.030 Uiso 1 1 calc R . .
C5 C 0.5174(5) 0.4340(4) 0.3328(3) 0.0170(11) Uani 1 1 d . . .
C6 C 0.3448(5) 0.3242(4) 0.3604(3) 0.0186(11) Uani 1 1 d . . .
H6A H 0.2883 0.3700 0.3454 0.022 Uiso 1 1 calc R . .
H6B H 0.3828 0.3425 0.4078 0.022 Uiso 1 1 calc R . .
C7 C 0.8542(5) 0.4224(4) 0.2367(3) 0.0178(11) Uani 1 1 d . . .
C8 C 0.9238(6) 0.4734(4) 0.1986(3) 0.0258(13) Uani 1 1 d . . .
H8 H 0.8838 0.4808 0.1549 0.031 Uiso 1 1 calc R . .
C9 C 1.0522(6) 0.5136(5) 0.2246(3) 0.0293(14) Uani 1 1 d . . .
H9 H 1.0992 0.5476 0.1984 0.035 Uiso 1 1 calc R . .
C10 C 1.1116(6) 0.5041(4) 0.2885(3) 0.0282(14) Uani 1 1 d . . .
H10 H 1.1989 0.5314 0.3059 0.034 Uiso 1 1 calc R . .
C11 C 1.0424(5) 0.4544(4) 0.3265(3) 0.0247(13) Uani 1 1 d . . .
H11 H 1.0826 0.4488 0.3705 0.030 Uiso 1 1 calc R . .
C12 C 0.9160(5) 0.4129(4) 0.3014(3) 0.0204(12) Uani 1 1 d . . .
H12 H 0.8702 0.3778 0.3278 0.025 Uiso 1 1 calc R . .
C13 C 0.6849(5) 0.2325(4) 0.1973(3) 0.0187(11) Uani 1 1 d . . .
C14 C 0.7688(6) 0.1972(4) 0.1684(3) 0.0244(13) Uani 1 1 d . . .
H14 H 0.8304 0.2435 0.1557 0.029 Uiso 1 1 calc R . .
C15 C 0.7626(6) 0.0945(5) 0.1582(3) 0.0299(14) Uani 1 1 d . . .
H15 H 0.8207 0.0710 0.1391 0.036 Uiso 1 1 calc R . .
C16 C 0.6724(6) 0.0266(5) 0.1758(3) 0.0282(14) Uani 1 1 d . . .
H16 H 0.6680 -0.0435 0.1683 0.034 Uiso 1 1 calc R . .
C17 C 0.5886(6) 0.0607(4) 0.2042(3) 0.0283(14) Uani 1 1 d . . .
H17 H 0.5270 0.0136 0.2163 0.034 Uiso 1 1 calc R . .
C18 C 0.5932(5) 0.1625(4) 0.2151(3) 0.0219(12) Uani 1 1 d . . .
H18 H 0.5349 0.1851 0.2345 0.026 Uiso 1 1 calc R . .
C19 C 0.1103(5) 0.2065(4) 0.3667(3) 0.0183(11) Uani 1 1 d . . .
C20 C 0.1190(5) 0.2613(4) 0.4260(3) 0.0210(12) Uani 1 1 d . . .
H20 H 0.1985 0.2973 0.4525 0.025 Uiso 1 1 calc R . .
C21 C 0.0118(6) 0.2631(4) 0.4458(3) 0.0263(13) Uani 1 1 d . . .
H21 H 0.0183 0.3009 0.4858 0.032 Uiso 1 1 calc R . .
C22 C -0.1056(5) 0.2101(4) 0.4077(3) 0.0256(13) Uani 1 1 d . . .
H22 H -0.1786 0.2107 0.4219 0.031 Uiso 1 1 calc R . .
C23 C -0.1145(5) 0.1565(4) 0.3488(3) 0.0233(13) Uani 1 1 d . . .
H23 H -0.1943 0.1209 0.3224 0.028 Uiso 1 1 calc R . .
C24 C -0.0082(5) 0.1544(4) 0.3282(3) 0.0203(12) Uani 1 1 d . . .
H24 H -0.0156 0.1175 0.2877 0.024 Uiso 1 1 calc R . .
C25 C 0.2050(5) 0.1723(4) 0.2559(3) 0.0200(12) Uani 1 1 d . . .
C26 C 0.1308(5) 0.2313(5) 0.2201(3) 0.0278(14) Uani 1 1 d . . .
H26 H 0.1061 0.2837 0.2416 0.033 Uiso 1 1 calc R . .
C27 C 0.0935(6) 0.2121(6) 0.1522(3) 0.0378(17) Uani 1 1 d . . .
H27 H 0.0439 0.2522 0.1274 0.045 Uiso 1 1 calc R . .
C28 C 0.1280(6) 0.1358(6) 0.1211(3) 0.0414(18) Uani 1 1 d . . .
H28 H 0.0987 0.1212 0.0751 0.050 Uiso 1 1 calc R . .
C29 C 0.2049(7) 0.0801(5) 0.1563(3) 0.0381(16) Uani 1 1 d . . .
H29 H 0.2310 0.0290 0.1343 0.046 Uiso 1 1 calc R . .
C30 C 0.2440(6) 0.0984(4) 0.2232(3) 0.0278(13) Uani 1 1 d . . .
H30 H 0.2979 0.0604 0.2472 0.033 Uiso 1 1 calc R . .
C31 C 0.3943(5) 0.4707(4) 0.1400(3) 0.0240(12) Uani 1 1 d . . .
C32 C 0.3945(5) 0.3746(5) 0.1595(3) 0.0245(13) Uani 1 1 d . . .
H32 H 0.3921 0.3642 0.2026 0.029 Uiso 1 1 calc R . .
C33 C 0.3983(5) 0.2923(4) 0.1163(3) 0.0238(13) Uani 1 1 d . . .
H33 H 0.4001 0.2284 0.1310 0.029 Uiso 1 1 calc R . .
C34 C 0.3991(5) 0.3057(4) 0.0514(3) 0.0247(13) Uani 1 1 d . . .
C35 C 0.3913(5) 0.4020(5) 0.0306(3) 0.0255(13) Uani 1 1 d . . .
H35 H 0.3867 0.4114 -0.0135 0.031 Uiso 1 1 calc R . .
C36 C 0.3903(5) 0.4823(5) 0.0735(3) 0.0245(13) Uani 1 1 d . . .
H36 H 0.3869 0.5460 0.0585 0.029 Uiso 1 1 calc R . .
C37 C 0.3947(6) 0.5594(5) 0.1855(3) 0.0325(15) Uani 1 1 d . . .
H37A H 0.3136 0.5788 0.1724 0.049 Uiso 1 1 calc R . .
H37B H 0.4619 0.6159 0.1839 0.049 Uiso 1 1 calc R . .
H37C H 0.4088 0.5412 0.2300 0.049 Uiso 1 1 calc R . .
C38 C 0.4016(6) 0.2200(5) 0.0025(3) 0.0320(14) Uani 1 1 d . . .
H38 H 0.4556 0.2491 -0.0252 0.038 Uiso 1 1 calc R . .
C39 C 0.4552(8) 0.1350(5) 0.0326(4) 0.0452(19) Uani 1 1 d . . .
H39A H 0.4031 0.1037 0.0594 0.068 Uiso 1 1 calc R . .
H39B H 0.5411 0.1618 0.0598 0.068 Uiso 1 1 calc R . .
H39C H 0.4560 0.0846 -0.0020 0.068 Uiso 1 1 calc R . .
C40 C 0.2675(7) 0.1827(6) -0.0419(3) 0.0430(18) Uani 1 1 d . . .
H40A H 0.2666 0.1296 -0.0752 0.065 Uiso 1 1 calc R . .
H40B H 0.2391 0.2388 -0.0630 0.065 Uiso 1 1 calc R . .
H40C H 0.2114 0.1560 -0.0159 0.065 Uiso 1 1 calc R . .
C41 C 0.2187(6) -0.0120(4) 0.4563(3) 0.0258(13) Uani 1 1 d . . .
C42 C 0.3331(5) -0.0460(4) 0.4710(3) 0.0246(13) Uani 1 1 d . . .
H42 H 0.3780 -0.0443 0.5152 0.029 Uiso 1 1 calc R . .
C43 C 0.3802(6) -0.0815(4) 0.4224(3) 0.0255(13) Uani 1 1 d . . .
H43 H 0.4566 -0.1038 0.4338 0.031 Uiso 1 1 calc R . .
C44 C 0.3149(5) -0.0851(4) 0.3549(3) 0.0239(13) Uani 1 1 d . . .
C45 C 0.1985(5) -0.0564(4) 0.3403(3) 0.0227(12) Uani 1 1 d . . .
H45 H 0.1515 -0.0610 0.2962 0.027 Uiso 1 1 calc R . .
C46 C 0.1504(5) -0.0208(4) 0.3904(3) 0.0225(12) Uani 1 1 d . . .
H46 H 0.0713 -0.0028 0.3794 0.027 Uiso 1 1 calc R . .
C47 C 0.1724(7) 0.0309(5) 0.5102(3) 0.0358(15) Uani 1 1 d . . .
H47A H 0.1266 -0.0241 0.5280 0.054 Uiso 1 1 calc R . .
H47B H 0.1164 0.0751 0.4929 0.054 Uiso 1 1 calc R . .
H47C H 0.2442 0.0696 0.5448 0.054 Uiso 1 1 calc R . .
C48 C 0.3619(6) -0.1310(4) 0.3020(3) 0.0303(14) Uani 1 1 d . . .
H48 H 0.3388 -0.0961 0.2625 0.036 Uiso 1 1 calc R . .
C49 C 0.5032(7) -0.1249(5) 0.3196(4) 0.0377(16) Uani 1 1 d . . .
H49A H 0.5481 -0.0544 0.3312 0.057 Uiso 1 1 calc R . .
H49B H 0.5254 -0.1541 0.2823 0.057 Uiso 1 1 calc R . .
H49C H 0.5268 -0.1624 0.3567 0.057 Uiso 1 1 calc R . .
C50 C 0.2924(8) -0.2424(5) 0.2852(4) 0.048(2) Uani 1 1 d . . .
H50A H 0.3085 -0.2766 0.3244 0.072 Uiso 1 1 calc R . .
H50B H 0.3226 -0.2747 0.2519 0.072 Uiso 1 1 calc R . .
H50C H 0.2021 -0.2467 0.2687 0.072 Uiso 1 1 calc R . .
Cl1S Cl -0.18792(16) 0.30487(11) 0.55237(8) 0.0320(3) Uani 1 1 d . . .
C1S C -0.2807(6) 0.3703(5) 0.4982(3) 0.0264(13) Uani 1 1 d . . .
H1S H -0.3474 0.3202 0.4653 0.032 Uiso 1 1 calc R . .
Cl2S Cl -0.35314(14) 0.44315(11) 0.54119(8) 0.0320(4) Uani 1 1 d . . .
C2S C 0.8673(7) 0.7845(6) 0.2558(4) 0.0459(19) Uani 1 1 d . . .
H2S H 0.7908 0.7328 0.2315 0.055 Uiso 1 1 calc R . .
Cl3S Cl -0.18785(17) 0.44667(13) 0.45756(8) 0.0391(4) Uani 1 1 d . . .
C3S C 0.7619(11) 0.2033(8) -0.0547(6) 0.022(2) Uiso 0.50 1 d P . .
H3S H 0.7532 0.2563 -0.0227 0.027 Uiso 0.50 1 calc PR A 1
Cl4S Cl 0.9417(3) 0.8363(3) 0.19919(11) 0.0996(12) Uani 1 1 d . . .
C4S C 0.9358(10) 0.6233(8) 0.0614(5) 0.017(2) Uiso 0.50 1 d P . .
Cl5S Cl 0.96409(15) 0.72561(12) 0.31069(10) 0.0442(4) Uani 1 1 d . . .
C5S C 0.9417(14) 0.6457(11) -0.0210(7) 0.042(3) Uiso 0.50 1 d P . .
Cl6S Cl 0.81883(19) 0.87846(14) 0.29746(12) 0.0587(6) Uani 1 1 d . . .
O1S O 0.9458(7) 0.5539(7) -0.0604(4) 0.0171(17) Uiso 0.50 1 d P . .
Cl7S Cl 0.6150(8) 0.1834(7) -0.1115(4) 0.045(2) Uiso 0.25 1 d P B 1
Cl8S Cl 0.8746(11) 0.2714(9) -0.0848(6) 0.080(3) Uiso 0.25 1 d P . 1
Cl9S Cl 0.7888(8) 0.1088(5) -0.0041(3) 0.0296(16) Uiso 0.25 1 d P B 1
O2S O 0.9202(8) 0.5077(9) -0.0551(4) 0.0246(19) Uiso 0.50 1 d P . .
C7S C 0.9411(17) 0.5244(13) 0.0107(9) 0.057(4) Uiso 0.50 1 d P . .
C6S C 0.9092(11) 0.4504(11) -0.0637(6) 0.024(3) Uiso 0.50 1 d P . .
H2N H 0.489(6) 0.288(5) 0.330(3) 0.019(15) Uiso 1 1 d . . .
Cl10 Cl 0.6239(7) 0.1465(6) -0.1071(4) 0.0353(17) Uiso 0.25 1 d P B 2
Cl11 Cl 0.8431(10) 0.2023(8) -0.1216(5) 0.070(2) Uiso 0.25 1 d P B 2
Cl12 Cl 0.8337(8) 0.1251(5) -0.0067(3) 0.0292(16) Uiso 0.25 1 d P B 2

loop_
_atom_site_aniso_label
_atom_site_aniso_U_11
_atom_site_aniso_U_22
_atom_site_aniso_U_33
_atom_site_aniso_U_23
_atom_site_aniso_U_13
_atom_site_aniso_U_12
Ru1 0.0199(2) 0.0193(2) 0.0143(2) 0.00366(17) 0.00344(18) 0.00434(18)
Cl1 0.0310(8) 0.0210(7) 0.0211(7) 0.0042(5) 0.0044(6) 0.0028(6)
P1 0.0161(7) 0.0179(7) 0.0149(7) 0.0023(5) 0.0050(5) 0.0044(5)
O1 0.0171(19) 0.0188(19) 0.019(2) 0.0029(15) 0.0059(15) 0.0047(15)
N1 0.025(3) 0.017(2) 0.024(3) 0.0014(19) 0.010(2) 0.004(2)
C1 0.021(3) 0.018(3) 0.014(3) -0.001(2) 0.003(2) 0.008(2)
Ru2 0.0144(2) 0.0148(2) 0.0182(2) 0.00355(17) 0.00175(17) 0.00310(17)
Cl2 0.0270(7) 0.0290(7) 0.0192(7) 0.0028(6) 0.0078(6) 0.0067(6)
P2 0.0161(7) 0.0164(7) 0.0168(7) 0.0024(5) 0.0040(5) 0.0053(5)
N2 0.018(2) 0.015(2) 0.026(3) 0.0056(19) 0.011(2) 0.0073(19)
C2 0.023(3) 0.022(3) 0.024(3) 0.005(2) 0.010(2) 0.007(2)
Cl3 0.0253(7) 0.0177(6) 0.0199(7) 0.0022(5) 0.0008(5) 0.0048(5)
C3 0.025(3) 0.017(3) 0.031(3) 0.001(2) 0.009(3) -0.001(2)
Cl4 0.0185(7) 0.0203(6) 0.0290(7) 0.0073(5) 0.0081(6) 0.0051(5)
C4 0.033(3) 0.019(3) 0.026(3) -0.002(2) 0.012(3) 0.008(2)
C5 0.017(3) 0.017(3) 0.016(3) 0.004(2) 0.003(2) 0.002(2)
C6 0.019(3) 0.019(3) 0.020(3) 0.005(2) 0.007(2) 0.004(2)
C7 0.018(3) 0.018(3) 0.019(3) 0.000(2) 0.006(2) 0.006(2)
C8 0.026(3) 0.028(3) 0.022(3) 0.002(2) 0.007(2) 0.004(3)
C9 0.021(3) 0.033(3) 0.036(4) 0.009(3) 0.013(3) 0.003(3)
C10 0.018(3) 0.022(3) 0.042(4) -0.001(3) 0.005(3) 0.005(2)
C11 0.024(3) 0.020(3) 0.029(3) 0.006(2) 0.002(3) 0.007(2)
C12 0.023(3) 0.017(3) 0.022(3) 0.003(2) 0.006(2) 0.007(2)
C13 0.018(3) 0.021(3) 0.017(3) 0.001(2) 0.002(2) 0.007(2)
C14 0.025(3) 0.026(3) 0.025(3) 0.005(2) 0.010(2) 0.008(2)
C15 0.032(3) 0.031(3) 0.032(3) 0.002(3) 0.011(3) 0.016(3)
C16 0.036(4) 0.023(3) 0.027(3) 0.000(2) 0.007(3) 0.012(3)
C17 0.037(4) 0.021(3) 0.026(3) 0.003(2) 0.010(3) 0.002(3)
C18 0.024(3) 0.022(3) 0.022(3) 0.004(2) 0.009(2) 0.009(2)
C19 0.021(3) 0.017(3) 0.022(3) 0.010(2) 0.009(2) 0.008(2)
C20 0.020(3) 0.020(3) 0.023(3) 0.005(2) 0.006(2) 0.006(2)
C21 0.028(3) 0.028(3) 0.027(3) 0.003(3) 0.013(3) 0.009(3)
C22 0.019(3) 0.030(3) 0.036(3) 0.010(3) 0.015(3) 0.013(2)
C23 0.017(3) 0.025(3) 0.032(3) 0.011(2) 0.008(2) 0.007(2)
C24 0.023(3) 0.017(3) 0.025(3) 0.005(2) 0.010(2) 0.009(2)
C25 0.017(3) 0.024(3) 0.015(3) 0.002(2) 0.002(2) -0.001(2)
C26 0.022(3) 0.039(4) 0.024(3) 0.011(3) 0.006(2) 0.006(3)
C27 0.023(3) 0.066(5) 0.024(3) 0.016(3) 0.002(3) 0.011(3)
C28 0.029(4) 0.069(5) 0.019(3) 0.000(3) 0.006(3) -0.001(3)
C29 0.041(4) 0.043(4) 0.027(4) -0.006(3) 0.015(3) -0.001(3)
C30 0.030(3) 0.025(3) 0.030(3) 0.000(3) 0.013(3) 0.004(3)
C31 0.015(3) 0.031(3) 0.023(3) -0.001(2) 0.002(2) 0.005(2)
C32 0.019(3) 0.033(3) 0.023(3) 0.007(3) 0.007(2) 0.004(2)
C33 0.021(3) 0.023(3) 0.023(3) 0.005(2) 0.002(2) 0.000(2)
C34 0.023(3) 0.026(3) 0.020(3) -0.001(2) 0.000(2) 0.000(2)
C35 0.021(3) 0.036(3) 0.016(3) 0.006(2) 0.000(2) 0.005(3)
C36 0.021(3) 0.028(3) 0.025(3) 0.006(2) 0.003(2) 0.009(2)
C37 0.032(4) 0.043(4) 0.025(3) 0.002(3) 0.005(3) 0.018(3)
C38 0.035(4) 0.028(3) 0.028(3) -0.003(3) 0.003(3) 0.005(3)
C39 0.061(5) 0.030(4) 0.037(4) -0.008(3) -0.003(4) 0.018(3)
C40 0.048(4) 0.045(4) 0.026(4) -0.009(3) -0.001(3) 0.005(3)
C41 0.029(3) 0.019(3) 0.030(3) 0.012(2) 0.010(3) 0.001(2)
C42 0.025(3) 0.019(3) 0.027(3) 0.010(2) 0.002(2) 0.000(2)
C43 0.024(3) 0.016(3) 0.034(3) 0.007(2) 0.004(3) 0.000(2)
C44 0.024(3) 0.014(3) 0.032(3) 0.000(2) 0.008(3) 0.001(2)
C45 0.023(3) 0.015(3) 0.024(3) -0.001(2) -0.001(2) -0.001(2)
C46 0.018(3) 0.015(3) 0.033(3) 0.008(2) 0.004(2) 0.000(2)
C47 0.035(4) 0.035(4) 0.039(4) 0.008(3) 0.017(3) 0.002(3)
C48 0.037(4) 0.015(3) 0.039(4) 0.000(3) 0.013(3) 0.004(3)
C49 0.043(4) 0.024(3) 0.055(5) 0.008(3) 0.024(4) 0.014(3)
C50 0.048(4) 0.031(4) 0.067(5) -0.016(4) 0.024(4) 0.007(3)
Cl1S 0.0428(9) 0.0298(8) 0.0297(8) 0.0100(6) 0.0156(7) 0.0130(7)
C1S 0.025(3) 0.029(3) 0.025(3) 0.000(2) 0.006(3) 0.009(3)
Cl2S 0.0261(8) 0.0312(8) 0.0398(9) -0.0079(7) 0.0132(7) 0.0070(6)
C2S 0.035(4) 0.042(4) 0.044(4) 0.001(3) -0.005(3) -0.009(3)
Cl3S 0.0502(10) 0.0467(10) 0.0341(9) 0.0186(7) 0.0233(8) 0.0231(8)
Cl4S 0.0674(16) 0.163(3) 0.0297(11) 0.0130(14) -0.0073(10) -0.0387(18)
Cl5S 0.0258(8) 0.0295(8) 0.0737(13) 0.0056(8) 0.0083(8) 0.0048(7)
Cl6S 0.0432(11) 0.0312(9) 0.0913(17) 0.0069(10) -0.0006(10) 0.0090(8)

loop_
_atom_type_symbol
_atom_type_description
_atom_type_scat_dispersion_real
_atom_type_scat_dispersion_imag
_atom_type_scat_source
C C 0.0033 0.0016 'International Tables Vol C Tables 4.2.6.8 and 6.1.1.4'
H H 0.0000 0.0000 'International Tables Vol C Tables 4.2.6.8 and 6.1.1.4'
N N 0.0061 0.0033 'International Tables Vol C Tables 4.2.6.8 and 6.1.1.4'
O O 0.0106 0.0060 'International Tables Vol C Tables 4.2.6.8 and 6.1.1.4'
P P 0.1023 0.0942 'International Tables Vol C Tables 4.2.6.8 and 6.1.1.4'
Cl Cl 0.1484 0.1585 'International Tables Vol C Tables 4.2.6.8 and 6.1.1.4'
Ru Ru -1.2594 0.8363 'International Tables Vol C Tables 4.2.6.8 and 6.1.1.4'

loop_
_geom_angle_atom_site_label_1
_geom_angle_atom_site_label_2
_geom_angle_atom_site_label_3
_geom_angle
_geom_angle_site_symmetry_1
_geom_angle_site_symmetry_3
_geom_angle_publ_flag
C33 Ru1 C32 37.9(2) . . ?
C33 Ru1 C31 68.1(2) . . ?
C32 Ru1 C31 37.1(2) . . ?
C33 Ru1 C34 37.4(2) . . ?
C32 Ru1 C34 67.7(2) . . ?
C31 Ru1 C34 80.5(2) . . ?
C33 Ru1 C36 78.6(2) . . ?
C32 Ru1 C36 66.1(2) . . ?
C31 Ru1 C36 37.3(2) . . ?
C34 Ru1 C36 66.5(2) . . ?
C33 Ru1 C35 66.3(2) . . ?
C32 Ru1 C35 77.8(2) . . ?
C31 Ru1 C35 66.4(2) . . ?
C34 Ru1 C35 37.1(2) . . ?
C36 Ru1 C35 35.7(2) . . ?
C33 Ru1 P1 93.13(15) . . ?
C32 Ru1 P1 91.88(16) . . ?
C31 Ru1 P1 116.28(16) . . ?
C34 Ru1 P1 120.24(16) . . ?
C36 Ru1 P1 153.52(16) . . ?
C35 Ru1 P1 157.27(16) . . ?
C33 Ru1 Cl1 157.98(17) . . ?
C32 Ru1 Cl1 120.38(17) . . ?
C31 Ru1 Cl1 90.70(15) . . ?
C34 Ru1 Cl1 148.30(15) . . ?
C36 Ru1 Cl1 88.13(16) . . ?
C35 Ru1 Cl1 111.70(16) . . ?
P1 Ru1 Cl1 91.00(5) . . ?
C33 Ru1 Cl2 113.07(17) . . ?
C32 Ru1 Cl2 150.76(17) . . ?
C31 Ru1 Cl2 158.33(16) . . ?
C34 Ru1 Cl2 88.59(16) . . ?
C36 Ru1 Cl2 121.03(16) . . ?
C35 Ru1 Cl2 93.79(16) . . ?
P1 Ru1 Cl2 85.39(5) . . ?
Cl1 Ru1 Cl2 88.81(5) . . ?
O1 P1 C13 96.2(2) . . ?
O1 P1 C7 103.1(2) . . ?
C13 P1 C7 103.0(2) . . ?
O1 P1 Ru1 113.81(14) . . ?
C13 P1 Ru1 113.71(18) . . ?
C7 P1 Ru1 123.18(18) . . ?
C1 O1 P1 123.5(3) . . ?
C5 N1 C4 118.2(5) . . ?
C2 C1 O1 124.4(5) . . ?
C2 C1 C5 119.5(5) . . ?
O1 C1 C5 116.0(5) . . ?
C46 Ru2 C45 37.8(2) . . ?
C46 Ru2 C41 37.5(2) . . ?
C45 Ru2 C41 68.0(2) . . ?
C46 Ru2 C44 67.7(2) . . ?
C45 Ru2 C44 37.1(2) . . ?
C41 Ru2 C44 80.5(2) . . ?
C46 Ru2 C42 66.3(2) . . ?
C45 Ru2 C42 78.1(2) . . ?
C41 Ru2 C42 37.2(2) . . ?
C44 Ru2 C42 66.2(2) . . ?
C46 Ru2 C43 78.0(2) . . ?
C45 Ru2 C43 66.0(2) . . ?
C41 Ru2 C43 66.3(2) . . ?
C44 Ru2 C43 37.2(2) . . ?
C42 Ru2 C43 35.5(2) . . ?
C46 Ru2 P2 91.37(15) . . ?
C45 Ru2 P2 94.97(15) . . ?
C41 Ru2 P2 114.71(16) . . ?
C44 Ru2 P2 122.64(16) . . ?
C42 Ru2 P2 151.74(16) . . ?
C43 Ru2 P2 159.65(16) . . ?
C46 Ru2 Cl3 117.19(17) . . ?
C45 Ru2 Cl3 154.98(16) . . ?
C41 Ru2 Cl3 89.89(17) . . ?
C44 Ru2 Cl3 153.95(16) . . ?
C42 Ru2 Cl3 91.58(16) . . ?
C43 Ru2 Cl3 116.89(16) . . ?
P2 Ru2 Cl3 83.38(5) . . ?
C46 Ru2 Cl4 155.97(17) . . ?
C45 Ru2 Cl4 118.43(16) . . ?
C41 Ru2 Cl4 157.24(16) . . ?
C44 Ru2 Cl4 93.04(15) . . ?
C42 Ru2 Cl4 120.34(16) . . ?
C43 Ru2 Cl4 95.44(16) . . ?
P2 Ru2 Cl4 87.20(5) . . ?
Cl3 Ru2 Cl4 86.49(5) . . ?
C19 P2 C25 104.4(3) . . ?
C19 P2 C6 102.6(2) . . ?
C25 P2 C6 102.0(2) . . ?
C19 P2 Ru2 109.22(17) . . ?
C25 P2 Ru2 117.83(19) . . ?
C6 P2 Ru2 118.93(18) . . ?
C5 N2 C6 117.4(4) . . ?
C1 C2 C3 118.6(5) . . ?
C4 C3 C2 118.7(5) . . ?
N1 C4 C3 123.2(5) . . ?
N1 C5 N2 118.2(5) . . ?
N1 C5 C1 121.8(5) . . ?
N2 C5 C1 119.9(5) . . ?
N2 C6 P2 111.8(4) . . ?
C8 C7 C12 118.8(5) . . ?
C8 C7 P1 123.1(4) . . ?
C12 C7 P1 118.1(4) . . ?
C9 C8 C7 120.0(6) . . ?
C10 C9 C8 120.6(6) . . ?
C11 C10 C9 119.4(6) . . ?
C12 C11 C10 120.8(6) . . ?
C11 C12 C7 120.4(5) . . ?
C14 C13 C18 119.1(5) . . ?
C14 C13 P1 120.1(4) . . ?
C18 C13 P1 120.7(4) . . ?
C15 C14 C13 120.2(5) . . ?
C16 C15 C14 120.3(6) . . ?
C15 C16 C17 120.0(6) . . ?
C16 C17 C18 120.8(6) . . ?
C17 C18 C13 119.6(6) . . ?
C20 C19 C24 118.9(5) . . ?
C20 C19 P2 119.7(4) . . ?
C24 C19 P2 121.2(4) . . ?
C21 C20 C19 120.0(5) . . ?
C20 C21 C22 120.8(6) . . ?
C23 C22 C21 119.3(5) . . ?
C24 C23 C22 120.6(5) . . ?
C23 C24 C19 120.4(5) . . ?
C30 C25 C26 119.5(5) . . ?
C30 C25 P2 120.4(4) . . ?
C26 C25 P2 120.1(5) . . ?
C27 C26 C25 119.0(6) . . ?
C28 C27 C26 120.5(6) . . ?
C27 C28 C29 120.4(6) . . ?
C30 C29 C28 120.1(7) . . ?
C29 C30 C25 120.4(6) . . ?
C32 C31 C36 117.7(5) . . ?
C32 C31 C37 122.5(5) . . ?
C36 C31 C37 119.8(5) . . ?
C32 C31 Ru1 70.4(3) . . ?
C36 C31 Ru1 72.8(3) . . ?
C37 C31 Ru1 129.0(4) . . ?
C31 C32 C33 121.7(5) . . ?
C31 C32 Ru1 72.5(3) . . ?
C33 C32 Ru1 71.1(3) . . ?
C34 C33 C32 120.1(5) . . ?
C34 C33 Ru1 72.5(3) . . ?
C32 C33 Ru1 71.0(3) . . ?
C33 C34 C35 118.0(5) . . ?
C33 C34 C38 122.5(5) . . ?
C35 C34 C38 119.4(5) . . ?
C33 C34 Ru1 70.1(3) . . ?
C35 C34 Ru1 73.2(3) . . ?
C38 C34 Ru1 130.4(4) . . ?
C36 C35 C34 121.4(5) . . ?
C36 C35 Ru1 71.7(3) . . ?
C34 C35 Ru1 69.8(3) . . ?
C35 C36 C31 121.0(5) . . ?
C35 C36 Ru1 72.5(3) . . ?
C31 C36 Ru1 69.9(3) . . ?
C39 C38 C34 114.8(5) . . ?
C39 C38 C40 112.1(6) . . ?
C34 C38 C40 107.4(5) . . ?
C46 C41 C42 117.9(6) . . ?
C46 C41 C47 121.7(6) . . ?
C42 C41 C47 120.4(6) . . ?
C46 C41 Ru2 70.6(3) . . ?
C42 C41 Ru2 73.6(3) . . ?
C47 C41 Ru2 127.3(4) . . ?
C43 C42 C41 121.5(5) . . ?
C43 C42 Ru2 73.0(3) . . ?
C41 C42 Ru2 69.2(3) . . ?
C42 C43 C44 120.9(6) . . ?
C42 C43 Ru2 71.5(3) . . ?
C44 C43 Ru2 69.8(3) . . ?
C45 C44 C43 117.6(5) . . ?
C45 C44 C48 121.3(5) . . ?
C43 C44 C48 120.6(5) . . ?
C45 C44 Ru2 69.8(3) . . ?
C43 C44 Ru2 73.0(3) . . ?
C48 C44 Ru2 134.7(4) . . ?
C44 C45 C46 121.1(5) . . ?
C44 C45 Ru2 73.1(3) . . ?
C46 C45 Ru2 70.8(3) . . ?
C41 C46 C45 120.8(5) . . ?
C41 C46 Ru2 71.9(3) . . ?
C45 C46 Ru2 71.4(3) . . ?
C44 C48 C49 115.1(6) . . ?
C44 C48 C50 107.6(5) . . ?
C49 C48 C50 109.0(5) . . ?
Cl2S C1S Cl3S 110.6(3) . . ?
Cl2S C1S Cl1S 109.9(3) . . ?
Cl3S C1S Cl1S 110.3(3) . . ?
Cl5S C2S Cl4S 111.6(5) . . ?
Cl5S C2S Cl6S 110.5(4) . . ?
Cl4S C2S Cl6S 110.2(4) . . ?
Cl10 C3S Cl12 114.3(7) . . ?
Cl10 C3S Cl8S 118.3(8) . . ?
Cl12 C3S Cl8S 106.2(8) . . ?
Cl10 C3S Cl7S 18.1(3) . . ?
Cl12 C3S Cl7S 131.8(8) . . ?
Cl8S C3S Cl7S 110.0(8) . . ?
Cl10 C3S Cl9S 100.9(7) . . ?
Cl12 C3S Cl9S 17.5(3) . . ?
Cl8S C3S Cl9S 123.6(8) . . ?
Cl7S C3S Cl9S 117.2(7) . . ?
Cl10 C3S Cl11 91.0(7) . . ?
Cl12 C3S Cl11 100.1(7) . . ?
Cl8S C3S Cl11 36.0(5) . . ?
Cl7S C3S Cl11 91.3(7) . . ?
Cl9S C3S Cl11 112.7(7) . . ?
C7S C4S C5S 62.5(9) . . ?
C7S C4S Cl8S 106.5(9) . 2_765 ?
C5S C4S Cl8S 80.9(7) . 2_765 ?
O1S C5S C4S 112.4(10) . . ?
O1S C5S C7S 57.1(8) . . ?
C4S C5S C7S 55.4(8) . . ?
O1S C5S O2S 17.2(4) . . ?
C4S C5S O2S 97.2(8) . . ?
C7S C5S O2S 42.5(7) . . ?
O2S O1S C6S 17.1(10) . . ?
O2S O1S C5S 122.1(14) . . ?
C6S O1S C5S 139.2(10) . . ?
O2S O1S C7S 56.7(12) . . ?
C6S O1S C7S 70.8(9) . . ?
C5S O1S C7S 72.4(9) . . ?
C3S Cl8S C4S 146.4(8) . 2_765 ?
O1S O2S C6S 148.0(19) . . ?
O1S O2S C7S 99.0(15) . . ?
C6S O2S C7S 106.3(15) . . ?
O1S O2S C7S 98.2(12) . 2_765 ?
C6S O2S C7S 75.1(13) . 2_765 ?
C7S O2S C7S 66.3(12) . 2_765 ?
O1S O2S C5S 40.7(11) . . ?
C6S O2S C5S 170.9(14) . . ?
C7S O2S C5S 65.0(10) . . ?
C7S O2S C5S 102.8(9) 2_765 . ?
O2S C7S O1S 24.3(5) . . ?
O2S C7S C4S 133.1(14) . . ?
O1S C7S C4S 112.6(11) . . ?
O2S C7S C6S 122.2(13) . 2_765 ?
O1S C7S C6S 110.8(11) . 2_765 ?
C4S C7S C6S 78.7(10) . 2_765 ?
O2S C7S C6S 25.0(6) . . ?
O1S C7S C6S 48.6(7) . . ?
C4S C7S C6S 155.9(13) . . ?
C6S C7S C6S 119.8(11) 2_765 . ?
O2S C7S C7S 67.9(12) . 2_765 ?
O1S C7S C7S 72.0(12) . 2_765 ?
C4S C7S C7S 135.8(17) . 2_765 ?
C6S C7S C7S 60.2(11) 2_765 2_765 ?
C6S C7S C7S 59.6(11) . 2_765 ?
O2S C7S O2S 113.7(12) . 2_765 ?
O1S C7S O2S 113.5(11) . 2_765 ?
C4S C7S O2S 100.4(11) . 2_765 ?
C6S C7S O2S 25.4(5) 2_765 2_765 ?
C6S C7S O2S 101.6(10) . 2_765 ?
C7S C7S O2S 45.8(9) 2_765 2_765 ?
O2S C7S C5S 72.4(10) . . ?
O1S C7S C5S 50.5(8) . . ?
C4S C7S C5S 62.1(8) . . ?
C6S C7S C5S 100.1(11) 2_765 . ?
C6S C7S C5S 97.4(11) . . ?
C7S C7S C5S 107.7(15) 2_765 . ?
O2S C7S C5S 122.2(11) 2_765 . ?
O2S C6S O1S 14.9(9) . . ?
O2S C6S C7S 79.5(13) . 2_765 ?
O1S C6S C7S 77.7(9) . 2_765 ?
O2S C6S C7S 48.6(12) . . ?
O1S C6S C7S 60.7(9) . . ?
C7S C6S C7S 60.2(11) 2_765 . ?

loop_
_geom_bond_atom_site_label_1
_geom_bond_atom_site_label_2
_geom_bond_distance
_geom_bond_site_symmetry_2
_geom_bond_publ_flag
Ru1 C33 2.191(6) . ?
Ru1 C32 2.190(6) . ?
Ru1 C31 2.218(6) . ?
Ru1 C34 2.222(6) . ?
Ru1 C36 2.256(6) . ?
Ru1 C35 2.266(6) . ?
Ru1 P1 2.3119(14) . ?
Ru1 Cl1 2.4130(14) . ?
Ru1 Cl2 2.4263(15) . ?
P1 O1 1.644(4) . ?
P1 C13 1.812(6) . ?
P1 C7 1.815(5) . ?
O1 C1 1.393(6) . ?
N1 C5 1.339(7) . ?
N1 C4 1.340(7) . ?
C1 C2 1.372(8) . ?
C1 C5 1.409(8) . ?
Ru2 C46 2.184(5) . ?
Ru2 C45 2.193(5) . ?
Ru2 C41 2.201(6) . ?
Ru2 C44 2.235(6) . ?
Ru2 C42 2.259(5) . ?
Ru2 C43 2.278(6) . ?
Ru2 P2 2.3443(14) . ?
Ru2 Cl3 2.4076(14) . ?
Ru2 Cl4 2.4327(14) . ?
P2 C19 1.821(6) . ?
P2 C25 1.831(6) . ?
P2 C6 1.838(5) . ?
N2 C5 1.385(7) . ?
N2 C6 1.468(7) . ?
C2 C3 1.390(8) . ?
C3 C4 1.386(8) . ?
C7 C8 1.398(8) . ?
C7 C12 1.410(8) . ?
C8 C9 1.397(9) . ?
C9 C10 1.388(9) . ?
C10 C11 1.385(9) . ?
C11 C12 1.380(8) . ?
C13 C14 1.395(8) . ?
C13 C18 1.411(8) . ?
C14 C15 1.392(9) . ?
C15 C16 1.381(9) . ?
C16 C17 1.382(9) . ?
C17 C18 1.384(8) . ?
C19 C20 1.403(8) . ?
C19 C24 1.403(8) . ?
C20 C21 1.384(8) . ?
C21 C22 1.395(9) . ?
C22 C23 1.386(9) . ?
C23 C24 1.385(8) . ?
C25 C30 1.394(9) . ?
C25 C26 1.399(8) . ?
C26 C27 1.398(9) . ?
C27 C28 1.373(11) . ?
C28 C29 1.378(11) . ?
C29 C30 1.378(9) . ?
C31 C32 1.404(8) . ?
C31 C36 1.432(8) . ?
C31 C37 1.504(9) . ?
C32 C33 1.423(9) . ?
C33 C34 1.415(8) . ?
C34 C35 1.428(8) . ?
C34 C38 1.529(9) . ?
C35 C36 1.388(9) . ?
C38 C39 1.518(9) . ?
C38 C40 1.536(9) . ?
C41 C46 1.410(8) . ?
C41 C42 1.425(9) . ?
C41 C47 1.513(9) . ?
C42 C43 1.384(9) . ?
C43 C44 1.439(9) . ?
C44 C45 1.409(8) . ?
C44 C48 1.516(9) . ?
C45 C46 1.417(9) . ?
C48 C49 1.528(10) . ?
C48 C50 1.542(9) . ?
Cl1S C1S 1.768(6) . ?
C1S Cl2S 1.757(6) . ?
C1S Cl3S 1.760(6) . ?
C2S Cl5S 1.743(8) . ?
C2S Cl4S 1.752(8) . ?
C2S Cl6S 1.765(9) . ?
C3S Cl10 1.678(13) . ?
C3S Cl12 1.706(13) . ?
C3S Cl8S 1.712(16) . ?
C3S Cl7S 1.750(14) . ?
C3S Cl9S 1.759(13) . ?
C3S Cl11 1.888(16) . ?
C4S C7S 1.70(2) . ?
C4S C5S 1.823(18) . ?
C4S Cl8S 2.249(16) 2_765 ?
C5S O1S 1.481(17) . ?
C5S C7S 1.83(2) . ?
C5S O2S 1.924(19) . ?
O1S O2S 0.671(9) . ?
O1S C6S 1.386(14) . ?
O1S C7S 1.612(19) . ?
Cl8S C4S 2.249(16) 2_765 ?
O2S C6S 0.770(12) . ?
O2S C7S 1.36(2) . ?
O2S C7S 1.76(2) 2_765 ?
C7S C6S 1.74(2) 2_765 ?
C7S C6S 1.74(2) . ?
C7S C7S 1.74(4) 2_765 ?
C7S O2S 1.76(2) 2_765 ?
C6S C7S 1.74(2) 2_765 ?

loop_
_geom_hbond_atom_site_label_D
_geom_hbond_atom_site_label_H
_geom_hbond_atom_site_label_A
_geom_hbond_distance_DH
_geom_hbond_distance_HA
_geom_hbond_distance_DA
_geom_hbond_angle_DHA
_geom_hbond_site_symmetry_A
N2 H2N Cl4 0.92(7) 2.41(6) 3.233(5) 150(5) .
C2S H2S Cl1 1.00 2.52 3.432(7) 151.1 .
C32 H32 N2 0.95 2.64 3.570(7) 166.0 .

loop_
_geom_torsion_atom_site_label_1
_geom_torsion_atom_site_label_2
_geom_torsion_atom_site_label_3
_geom_torsion_atom_site_label_4
_geom_torsion
_geom_torsion_site_symmetry_1
_geom_torsion_site_symmetry_2
_geom_torsion_site_symmetry_3
_geom_torsion_site_symmetry_4
_geom_torsion_publ_flag
C33 Ru1 P1 O1 -62.4(2) . . . . ?
C32 Ru1 P1 O1 -24.5(2) . . . . ?
C31 Ru1 P1 O1 4.7(2) . . . . ?
C34 Ru1 P1 O1 -89.6(2) . . . . ?
C36 Ru1 P1 O1 8.2(4) . . . . ?
C35 Ru1 P1 O1 -86.5(4) . . . . ?
Cl1 Ru1 P1 O1 95.98(15) . . . . ?
Cl2 Ru1 P1 O1 -175.29(16) . . . . ?
C33 Ru1 P1 C13 46.5(3) . . . . ?
C32 Ru1 P1 C13 84.4(3) . . . . ?
C31 Ru1 P1 C13 113.6(3) . . . . ?
C34 Ru1 P1 C13 19.2(3) . . . . ?
C36 Ru1 P1 C13 117.0(4) . . . . ?
C35 Ru1 P1 C13 22.3(5) . . . . ?
Cl1 Ru1 P1 C13 -155.2(2) . . . . ?
Cl2 Ru1 P1 C13 -66.4(2) . . . . ?
C33 Ru1 P1 C7 171.9(3) . . . . ?
C32 Ru1 P1 C7 -150.2(3) . . . . ?
C31 Ru1 P1 C7 -121.0(3) . . . . ?
C34 Ru1 P1 C7 144.7(3) . . . . ?
C36 Ru1 P1 C7 -117.6(4) . . . . ?
C35 Ru1 P1 C7 147.8(5) . . . . ?
Cl1 Ru1 P1 C7 -29.7(2) . . . . ?
Cl2 Ru1 P1 C7 59.0(2) . . . . ?
C13 P1 O1 C1 -176.3(4) . . . . ?
C7 P1 O1 C1 78.8(4) . . . . ?
Ru1 P1 O1 C1 -56.9(4) . . . . ?
P1 O1 C1 C2 -37.4(7) . . . . ?
P1 O1 C1 C5 145.6(4) . . . . ?
C46 Ru2 P2 C19 37.6(3) . . . . ?
C45 Ru2 P2 C19 75.3(3) . . . . ?
C41 Ru2 P2 C19 7.2(3) . . . . ?
C44 Ru2 P2 C19 101.8(3) . . . . ?
C42 Ru2 P2 C19 1.3(4) . . . . ?
C43 Ru2 P2 C19 95.5(5) . . . . ?
Cl3 Ru2 P2 C19 -79.6(2) . . . . ?
Cl4 Ru2 P2 C19 -166.4(2) . . . . ?
C46 Ru2 P2 C25 -81.2(3) . . . . ?
C45 Ru2 P2 C25 -43.5(3) . . . . ?
C41 Ru2 P2 C25 -111.6(3) . . . . ?
C44 Ru2 P2 C25 -17.0(3) . . . . ?
C42 Ru2 P2 C25 -117.5(4) . . . . ?
C43 Ru2 P2 C25 -23.3(5) . . . . ?
Cl3 Ru2 P2 C25 161.6(2) . . . . ?
Cl4 Ru2 P2 C25 74.8(2) . . . . ?
C46 Ru2 P2 C6 154.7(3) . . . . ?
C45 Ru2 P2 C6 -167.6(3) . . . . ?
C41 Ru2 P2 C6 124.3(3) . . . . ?
C44 Ru2 P2 C6 -141.1(3) . . . . ?
C42 Ru2 P2 C6 118.5(4) . . . . ?
C43 Ru2 P2 C6 -147.4(5) . . . . ?
Cl3 Ru2 P2 C6 37.5(2) . . . . ?
Cl4 Ru2 P2 C6 -49.3(2) . . . . ?
O1 C1 C2 C3 -177.5(5) . . . . ?
C5 C1 C2 C3 -0.6(8) . . . . ?
C1 C2 C3 C4 -0.3(9) . . . . ?
C5 N1 C4 C3 -0.2(9) . . . . ?
C2 C3 C4 N1 0.7(9) . . . . ?
C4 N1 C5 N2 -178.0(5) . . . . ?
C4 N1 C5 C1 -0.7(8) . . . . ?
C6 N2 C5 N1 -4.2(7) . . . . ?
C6 N2 C5 C1 178.5(5) . . . . ?
C2 C1 C5 N1 1.2(8) . . . . ?
O1 C1 C5 N1 178.3(5) . . . . ?
C2 C1 C5 N2 178.3(5) . . . . ?
O1 C1 C5 N2 -4.5(7) . . . . ?
C5 N2 C6 P2 177.4(4) . . . . ?
C19 P2 C6 N2 -161.6(4) . . . . ?
C25 P2 C6 N2 -53.7(4) . . . . ?
Ru2 P2 C6 N2 77.8(4) . . . . ?
O1 P1 C7 C8 -153.8(5) . . . . ?
C13 P1 C7 C8 106.6(5) . . . . ?
Ru1 P1 C7 C8 -23.4(6) . . . . ?
O1 P1 C7 C12 27.1(5) . . . . ?
C13 P1 C7 C12 -72.5(5) . . . . ?
Ru1 P1 C7 C12 157.4(3) . . . . ?
C12 C7 C8 C9 0.3(9) . . . . ?
P1 C7 C8 C9 -178.8(5) . . . . ?
C7 C8 C9 C10 -0.6(9) . . . . ?
C8 C9 C10 C11 -0.1(9) . . . . ?
C9 C10 C11 C12 1.1(9) . . . . ?
C10 C11 C12 C7 -1.4(9) . . . . ?
C8 C7 C12 C11 0.7(8) . . . . ?
P1 C7 C12 C11 179.8(4) . . . . ?
O1 P1 C13 C14 -149.6(5) . . . . ?
C7 P1 C13 C14 -44.6(5) . . . . ?
Ru1 P1 C13 C14 90.9(5) . . . . ?
O1 P1 C13 C18 34.4(5) . . . . ?
C7 P1 C13 C18 139.4(5) . . . . ?
Ru1 P1 C13 C18 -85.0(5) . . . . ?
C18 C13 C14 C15 -0.7(9) . . . . ?
P1 C13 C14 C15 -176.8(5) . . . . ?
C13 C14 C15 C16 0.8(9) . . . . ?
C14 C15 C16 C17 -0.7(9) . . . . ?
C15 C16 C17 C18 0.4(9) . . . . ?
C16 C17 C18 C13 -0.2(9) . . . . ?
C14 C13 C18 C17 0.4(8) . . . . ?
P1 C13 C18 C17 176.5(5) . . . . ?
C25 P2 C19 C20 -154.7(4) . . . . ?
C6 P2 C19 C20 -48.6(5) . . . . ?
Ru2 P2 C19 C20 78.4(4) . . . . ?
C25 P2 C19 C24 31.4(5) . . . . ?
C6 P2 C19 C24 137.5(4) . . . . ?
Ru2 P2 C19 C24 -95.5(4) . . . . ?
C24 C19 C20 C21 0.3(8) . . . . ?
P2 C19 C20 C21 -173.7(4) . . . . ?
C19 C20 C21 C22 0.5(8) . . . . ?
C20 C21 C22 C23 -1.1(9) . . . . ?
C21 C22 C23 C24 0.8(8) . . . . ?
C22 C23 C24 C19 0.1(8) . . . . ?
C20 C19 C24 C23 -0.6(8) . . . . ?
P2 C19 C24 C23 173.3(4) . . . . ?
C19 P2 C25 C30 -135.8(5) . . . . ?
C6 P2 C25 C30 117.6(5) . . . . ?
Ru2 P2 C25 C30 -14.5(5) . . . . ?
C19 P2 C25 C26 45.4(5) . . . . ?
C6 P2 C25 C26 -61.2(5) . . . . ?
Ru2 P2 C25 C26 166.7(4) . . . . ?
C30 C25 C26 C27 2.4(8) . . . . ?
P2 C25 C26 C27 -178.8(5) . . . . ?
C25 C26 C27 C28 0.7(9) . . . . ?
C26 C27 C28 C29 -3.1(10) . . . . ?
C27 C28 C29 C30 2.4(10) . . . . ?
C28 C29 C30 C25 0.8(10) . . . . ?
C26 C25 C30 C29 -3.1(9) . . . . ?
P2 C25 C30 C29 178.1(5) . . . . ?
C33 Ru1 C31 C32 28.6(3) . . . . ?
C34 Ru1 C31 C32 65.4(4) . . . . ?
C36 Ru1 C31 C32 128.8(5) . . . . ?
C35 Ru1 C31 C32 101.3(4) . . . . ?
P1 Ru1 C31 C32 -53.8(4) . . . . ?
Cl1 Ru1 C31 C32 -145.2(3) . . . . ?
Cl2 Ru1 C31 C32 126.2(4) . . . . ?
C33 Ru1 C31 C36 -100.2(4) . . . . ?
C32 Ru1 C31 C36 -128.8(5) . . . . ?
C34 Ru1 C31 C36 -63.4(3) . . . . ?
C35 Ru1 C31 C36 -27.5(3) . . . . ?
P1 Ru1 C31 C36 177.4(3) . . . . ?
Cl1 Ru1 C31 C36 86.0(3) . . . . ?
Cl2 Ru1 C31 C36 -2.6(6) . . . . ?
C33 Ru1 C31 C37 145.0(6) . . . . ?
C32 Ru1 C31 C37 116.4(7) . . . . ?
C34 Ru1 C31 C37 -178.2(6) . . . . ?
C36 Ru1 C31 C37 -114.8(7) . . . . ?
C35 Ru1 C31 C37 -142.3(6) . . . . ?
P1 Ru1 C31 C37 62.6(6) . . . . ?
Cl1 Ru1 C31 C37 -28.8(5) . . . . ?
Cl2 Ru1 C31 C37 -117.4(5) . . . . ?
C36 C31 C32 C33 3.7(8) . . . . ?
C37 C31 C32 C33 -177.9(5) . . . . ?
Ru1 C31 C32 C33 -53.5(5) . . . . ?
C36 C31 C32 Ru1 57.2(5) . . . . ?
C37 C31 C32 Ru1 -124.4(5) . . . . ?
C33 Ru1 C32 C31 -133.7(5) . . . . ?
C34 Ru1 C32 C31 -104.3(4) . . . . ?
C36 Ru1 C32 C31 -31.1(3) . . . . ?
C35 Ru1 C32 C31 -66.8(3) . . . . ?
P1 Ru1 C32 C31 133.7(3) . . . . ?
Cl1 Ru1 C32 C31 41.4(4) . . . . ?
Cl2 Ru1 C32 C31 -142.4(3) . . . . ?
C31 Ru1 C32 C33 133.7(5) . . . . ?
C34 Ru1 C32 C33 29.4(3) . . . . ?
C36 Ru1 C32 C33 102.6(4) . . . . ?
C35 Ru1 C32 C33 66.9(4) . . . . ?
P1 Ru1 C32 C33 -92.7(3) . . . . ?
Cl1 Ru1 C32 C33 175.1(3) . . . . ?
Cl2 Ru1 C32 C33 -8.8(5) . . . . ?
C31 C32 C33 C34 -1.4(9) . . . . ?
Ru1 C32 C33 C34 -55.5(5) . . . . ?
C31 C32 C33 Ru1 54.2(5) . . . . ?
C32 Ru1 C33 C34 131.6(5) . . . . ?
C31 Ru1 C33 C34 103.5(4) . . . . ?
C36 Ru1 C33 C34 66.0(4) . . . . ?
C35 Ru1 C33 C34 30.7(4) . . . . ?
P1 Ru1 C33 C34 -139.4(3) . . . . ?
Cl1 Ru1 C33 C34 120.2(4) . . . . ?
Cl2 Ru1 C33 C34 -53.1(4) . . . . ?
C31 Ru1 C33 C32 -28.1(3) . . . . ?
C34 Ru1 C33 C32 -131.6(5) . . . . ?
C36 Ru1 C33 C32 -65.6(3) . . . . ?
C35 Ru1 C33 C32 -100.9(4) . . . . ?
P1 Ru1 C33 C32 89.0(3) . . . . ?
Cl1 Ru1 C33 C32 -11.4(6) . . . . ?
Cl2 Ru1 C33 C32 175.4(3) . . . . ?
C32 C33 C34 C35 -2.4(8) . . . . ?
Ru1 C33 C34 C35 -57.2(5) . . . . ?
C32 C33 C34 C38 -179.3(5) . . . . ?
Ru1 C33 C34 C38 125.9(6) . . . . ?
C32 C33 C34 Ru1 54.8(5) . . . . ?
C32 Ru1 C34 C33 -29.8(3) . . . . ?
C31 Ru1 C34 C33 -66.2(4) . . . . ?
C36 Ru1 C34 C33 -102.4(4) . . . . ?
C35 Ru1 C34 C33 -129.2(5) . . . . ?
P1 Ru1 C34 C33 48.8(4) . . . . ?
Cl1 Ru1 C34 C33 -141.9(3) . . . . ?
Cl2 Ru1 C34 C33 132.6(3) . . . . ?
C33 Ru1 C34 C35 129.2(5) . . . . ?
C32 Ru1 C34 C35 99.4(4) . . . . ?
C31 Ru1 C34 C35 63.0(4) . . . . ?
C36 Ru1 C34 C35 26.8(3) . . . . ?
P1 Ru1 C34 C35 178.0(3) . . . . ?
Cl1 Ru1 C34 C35 -12.7(5) . . . . ?
Cl2 Ru1 C34 C35 -98.2(3) . . . . ?
C33 Ru1 C34 C38 -116.2(7) . . . . ?
C32 Ru1 C34 C38 -146.0(6) . . . . ?
C31 Ru1 C34 C38 177.6(6) . . . . ?
C36 Ru1 C34 C38 141.4(6) . . . . ?
C35 Ru1 C34 C38 114.6(7) . . . . ?
P1 Ru1 C34 C38 -67.4(6) . . . . ?
Cl1 Ru1 C34 C38 101.9(6) . . . . ?
Cl2 Ru1 C34 C38 16.4(5) . . . . ?
C33 C34 C35 C36 3.7(8) . . . . ?
C38 C34 C35 C36 -179.2(5) . . . . ?
Ru1 C34 C35 C36 -51.9(5) . . . . ?
C33 C34 C35 Ru1 55.7(5) . . . . ?
C38 C34 C35 Ru1 -127.3(5) . . . . ?
C33 Ru1 C35 C36 104.0(4) . . . . ?
C32 Ru1 C35 C36 65.9(4) . . . . ?
C31 Ru1 C35 C36 28.6(3) . . . . ?
C34 Ru1 C35 C36 135.0(5) . . . . ?
P1 Ru1 C35 C36 130.5(4) . . . . ?
Cl1 Ru1 C35 C36 -52.2(4) . . . . ?
Cl2 Ru1 C35 C36 -142.4(3) . . . . ?
C33 Ru1 C35 C34 -30.9(4) . . . . ?
C32 Ru1 C35 C34 -69.1(4) . . . . ?
C31 Ru1 C35 C34 -106.3(4) . . . . ?
C36 Ru1 C35 C34 -135.0(5) . . . . ?
P1 Ru1 C35 C34 -4.5(7) . . . . ?
Cl1 Ru1 C35 C34 172.9(3) . . . . ?
Cl2 Ru1 C35 C34 82.6(3) . . . . ?
C34 C35 C36 C31 -1.4(9) . . . . ?
Ru1 C35 C36 C31 -52.5(5) . . . . ?
C34 C35 C36 Ru1 51.1(5) . . . . ?
C32 C31 C36 C35 -2.3(8) . . . . ?
C37 C31 C36 C35 179.3(5) . . . . ?
Ru1 C31 C36 C35 53.6(5) . . . . ?
C32 C31 C36 Ru1 -56.0(5) . . . . ?
C37 C31 C36 Ru1 125.6(5) . . . . ?
C33 Ru1 C36 C35 -65.0(4) . . . . ?
C32 Ru1 C36 C35 -102.7(4) . . . . ?
C31 Ru1 C36 C35 -133.6(5) . . . . ?
C34 Ru1 C36 C35 -27.7(3) . . . . ?
P1 Ru1 C36 C35 -138.8(3) . . . . ?
Cl1 Ru1 C36 C35 132.7(3) . . . . ?
Cl2 Ru1 C36 C35 45.3(4) . . . . ?
C33 Ru1 C36 C31 68.7(4) . . . . ?
C32 Ru1 C36 C31 31.0(3) . . . . ?
C34 Ru1 C36 C31 105.9(4) . . . . ?
C35 Ru1 C36 C31 133.6(5) . . . . ?
P1 Ru1 C36 C31 -5.1(6) . . . . ?
Cl1 Ru1 C36 C31 -93.6(3) . . . . ?
Cl2 Ru1 C36 C31 178.9(3) . . . . ?
C33 C34 C38 C39 -23.8(9) . . . . ?
C35 C34 C38 C39 159.3(6) . . . . ?
Ru1 C34 C38 C39 66.9(8) . . . . ?
C33 C34 C38 C40 101.6(7) . . . . ?
C35 C34 C38 C40 -75.3(7) . . . . ?
Ru1 C34 C38 C40 -167.7(5) . . . . ?
C45 Ru2 C41 C46 -29.1(3) . . . . ?
C44 Ru2 C41 C46 -65.5(4) . . . . ?
C42 Ru2 C41 C46 -128.4(5) . . . . ?
C43 Ru2 C41 C46 -101.5(4) . . . . ?
P2 Ru2 C41 C46 56.2(4) . . . . ?
Cl3 Ru2 C41 C46 138.9(3) . . . . ?
Cl4 Ru2 C41 C46 -140.5(4) . . . . ?
C46 Ru2 C41 C42 128.4(5) . . . . ?
C45 Ru2 C41 C42 99.3(4) . . . . ?
C44 Ru2 C41 C42 62.9(4) . . . . ?
C43 Ru2 C41 C42 26.9(3) . . . . ?
P2 Ru2 C41 C42 -175.4(3) . . . . ?
Cl3 Ru2 C41 C42 -92.8(3) . . . . ?
Cl4 Ru2 C41 C42 -12.1(7) . . . . ?
C46 Ru2 C41 C47 -115.6(7) . . . . ?
C45 Ru2 C41 C47 -144.6(6) . . . . ?
C44 Ru2 C41 C47 178.9(6) . . . . ?
C42 Ru2 C41 C47 116.0(7) . . . . ?
C43 Ru2 C41 C47 142.9(6) . . . . ?
P2 Ru2 C41 C47 -59.4(6) . . . . ?
Cl3 Ru2 C41 C47 23.3(5) . . . . ?
Cl4 Ru2 C41 C47 103.9(6) . . . . ?
C46 C41 C42 C43 3.6(8) . . . . ?
C47 C41 C42 C43 -177.2(5) . . . . ?
Ru2 C41 C42 C43 -53.1(5) . . . . ?
C46 C41 C42 Ru2 56.8(4) . . . . ?
C47 C41 C42 Ru2 -124.0(5) . . . . ?
C46 Ru2 C42 C43 103.1(4) . . . . ?
C45 Ru2 C42 C43 65.2(4) . . . . ?
C41 Ru2 C42 C43 134.5(5) . . . . ?
C44 Ru2 C42 C43 28.1(3) . . . . ?
P2 Ru2 C42 C43 143.3(3) . . . . ?
Cl3 Ru2 C42 C43 -137.7(3) . . . . ?
Cl4 Ru2 C42 C43 -50.9(4) . . . . ?
C46 Ru2 C42 C41 -31.4(4) . . . . ?
C45 Ru2 C42 C41 -69.3(4) . . . . ?
C44 Ru2 C42 C41 -106.4(4) . . . . ?
C43 Ru2 C42 C41 -134.5(5) . . . . ?
P2 Ru2 C42 C41 8.8(6) . . . . ?
Cl3 Ru2 C42 C41 87.7(3) . . . . ?
Cl4 Ru2 C42 C41 174.6(3) . . . . ?
C41 C42 C43 C44 0.1(8) . . . . ?
Ru2 C42 C43 C44 -51.3(5) . . . . ?
C41 C42 C43 Ru2 51.4(5) . . . . ?
C46 Ru2 C43 C42 -65.7(4) . . . . ?
C45 Ru2 C43 C42 -103.5(4) . . . . ?
C41 Ru2 C43 C42 -28.1(3) . . . . ?
C44 Ru2 C43 C42 -134.4(5) . . . . ?
P2 Ru2 C43 C42 -125.6(4) . . . . ?
Cl3 Ru2 C43 C42 48.9(4) . . . . ?
Cl4 Ru2 C43 C42 137.7(3) . . . . ?
C46 Ru2 C43 C44 68.7(4) . . . . ?
C45 Ru2 C43 C44 30.9(3) . . . . ?
C41 Ru2 C43 C44 106.3(4) . . . . ?
C42 Ru2 C43 C44 134.4(5) . . . . ?
P2 Ru2 C43 C44 8.8(7) . . . . ?
Cl3 Ru2 C43 C44 -176.7(3) . . . . ?
Cl4 Ru2 C43 C44 -87.8(3) . . . . ?
C42 C43 C44 C45 -3.4(8) . . . . ?
Ru2 C43 C44 C45 -55.5(4) . . . . ?
C42 C43 C44 C48 -175.5(5) . . . . ?
Ru2 C43 C44 C48 132.4(5) . . . . ?
C42 C43 C44 Ru2 52.1(5) . . . . ?
C46 Ru2 C44 C45 29.1(3) . . . . ?
C41 Ru2 C44 C45 65.9(4) . . . . ?
C42 Ru2 C44 C45 102.0(4) . . . . ?
C43 Ru2 C44 C45 128.9(5) . . . . ?
P2 Ru2 C44 C45 -47.5(4) . . . . ?
Cl3 Ru2 C44 C45 135.7(3) . . . . ?
Cl4 Ru2 C44 C45 -136.1(3) . . . . ?
C46 Ru2 C44 C43 -99.8(4) . . . . ?
C45 Ru2 C44 C43 -128.9(5) . . . . ?
C41 Ru2 C44 C43 -63.0(4) . . . . ?
C42 Ru2 C44 C43 -27.0(3) . . . . ?
P2 Ru2 C44 C43 -176.4(3) . . . . ?
Cl3 Ru2 C44 C43 6.8(6) . . . . ?
Cl4 Ru2 C44 C43 95.0(3) . . . . ?
C46 Ru2 C44 C48 143.6(7) . . . . ?
C45 Ru2 C44 C48 114.5(7) . . . . ?
C41 Ru2 C44 C48 -179.6(6) . . . . ?
C42 Ru2 C44 C48 -143.5(7) . . . . ?
C43 Ru2 C44 C48 -116.6(7) . . . . ?
P2 Ru2 C44 C48 67.1(6) . . . . ?
Cl3 Ru2 C44 C48 -109.8(6) . . . . ?
Cl4 Ru2 C44 C48 -21.5(6) . . . . ?
C43 C44 C45 C46 2.9(8) . . . . ?
C48 C44 C45 C46 175.0(5) . . . . ?
Ru2 C44 C45 C46 -54.2(5) . . . . ?
C43 C44 C45 Ru2 57.1(4) . . . . ?
C48 C44 C45 Ru2 -130.8(5) . . . . ?
C46 Ru2 C45 C44 -132.7(5) . . . . ?
C41 Ru2 C45 C44 -103.8(4) . . . . ?
C42 Ru2 C45 C44 -66.2(4) . . . . ?
C43 Ru2 C45 C44 -31.0(3) . . . . ?
P2 Ru2 C45 C44 141.5(3) . . . . ?
Cl3 Ru2 C45 C44 -133.5(4) . . . . ?
Cl4 Ru2 C45 C44 52.0(4) . . . . ?
C41 Ru2 C45 C46 28.9(3) . . . . ?
C44 Ru2 C45 C46 132.7(5) . . . . ?
C42 Ru2 C45 C46 66.5(3) . . . . ?
C43 Ru2 C45 C46 101.7(4) . . . . ?
P2 Ru2 C45 C46 -85.8(3) . . . . ?
Cl3 Ru2 C45 C46 -0.8(6) . . . . ?
Cl4 Ru2 C45 C46 -175.3(3) . . . . ?
C42 C41 C46 C45 -4.1(8) . . . . ?
C47 C41 C46 C45 176.7(5) . . . . ?
Ru2 C41 C46 C45 54.2(5) . . . . ?
C42 C41 C46 Ru2 -58.3(4) . . . . ?
C47 C41 C46 Ru2 122.5(5) . . . . ?
C44 C45 C46 C41 0.8(8) . . . . ?
Ru2 C45 C46 C41 -54.4(5) . . . . ?
C44 C45 C46 Ru2 55.2(5) . . . . ?
C45 Ru2 C46 C41 132.7(5) . . . . ?
C44 Ru2 C46 C41 104.0(4) . . . . ?
C42 Ru2 C46 C41 31.2(3) . . . . ?
C43 Ru2 C46 C41 66.6(4) . . . . ?
P2 Ru2 C46 C41 -131.0(3) . . . . ?
Cl3 Ru2 C46 C41 -47.7(4) . . . . ?
Cl4 Ru2 C46 C41 142.9(4) . . . . ?
C41 Ru2 C46 C45 -132.7(5) . . . . ?
C44 Ru2 C46 C45 -28.6(3) . . . . ?
C42 Ru2 C46 C45 -101.5(4) . . . . ?
C43 Ru2 C46 C45 -66.1(3) . . . . ?
P2 Ru2 C46 C45 96.4(3) . . . . ?
Cl3 Ru2 C46 C45 179.6(3) . . . . ?
Cl4 Ru2 C46 C45 10.2(6) . . . . ?
C45 C44 C48 C49 159.8(5) . . . . ?
C43 C44 C48 C49 -28.3(8) . . . . ?
Ru2 C44 C48 C49 67.9(8) . . . . ?
C45 C44 C48 C50 -78.5(7) . . . . ?
C43 C44 C48 C50 93.3(7) . . . . ?
Ru2 C44 C48 C50 -170.4(5) . . . . ?
C7S C4S C5S O1S 0.1(10) . . . . ?
Cl8S C4S C5S O1S 114.2(10) 2_765 . . . ?
Cl8S C4S C5S C7S 114.1(9) 2_765 . . . ?
C7S C4S C5S O2S 8.2(8) . . . . ?
Cl8S C4S C5S O2S 122.3(7) 2_765 . . . ?
C4S C5S O1S O2S 28.4(19) . . . . ?
C7S C5S O1S O2S 28.5(15) . . . . ?
C4S C5S O1S C6S 26.3(19) . . . . ?
C7S C5S O1S C6S 26.4(15) . . . . ?
O2S C5S O1S C6S -2.1(13) . . . . ?
C4S C5S O1S C7S -0.1(10) . . . . ?
O2S C5S O1S C7S -28.5(15) . . . . ?
Cl10 C3S Cl8S C4S 172.7(11) . . . 2_765 ?
Cl12 C3S Cl8S C4S -57.3(17) . . . 2_765 ?
Cl7S C3S Cl8S C4S 155.1(12) . . . 2_765 ?
Cl9S C3S Cl8S C4S -59.4(18) . . . 2_765 ?
Cl11 C3S Cl8S C4S -142.2(19) . . . 2_765 ?
C5S O1S O2S C6S -175(3) . . . . ?
C7S O1S O2S C6S -142(4) . . . . ?
C6S O1S O2S C7S 142(4) . . . . ?
C5S O1S O2S C7S -33.0(17) . . . . ?
C6S O1S O2S C7S 75(3) . . . 2_765 ?
C5S O1S O2S C7S -100.2(14) . . . 2_765 ?
C7S O1S O2S C7S -67.2(13) . . . 2_765 ?
C6S O1S O2S C5S 175(3) . . . . ?
C7S O1S O2S C5S 33.0(17) . . . . ?
C4S C5S O2S O1S -153.7(17) . . . . ?
C7S C5S O2S O1S -143.6(19) . . . . ?
O1S C5S O2S C6S 164(10) . . . . ?
C4S C5S O2S C6S 10(9) . . . . ?
C7S C5S O2S C6S 20(9) . . . . ?
O1S C5S O2S C7S 143.6(19) . . . . ?
C4S C5S O2S C7S -10.0(10) . . . . ?
O1S C5S O2S C7S 87.7(16) . . . 2_765 ?
C4S C5S O2S C7S -66.0(10) . . . 2_765 ?
C7S C5S O2S C7S -55.9(13) . . . 2_765 ?
C6S O2S C7S O1S 160(2) . . . . ?
C7S O2S C7S O1S 95.1(15) 2_765 . . . ?
C5S O2S C7S O1S -23.0(13) . . . . ?
O1S O2S C7S C4S 38(2) . . . . ?
C6S O2S C7S C4S -162.0(18) . . . . ?
C7S O2S C7S C4S 133(2) 2_765 . . . ?
C5S O2S C7S C4S 14.7(15) . . . . ?
O1S O2S C7S C6S -67.9(17) . . . 2_765 ?
C6S O2S C7S C6S 92.3(18) . . . 2_765 ?
C7S O2S C7S C6S 27.2(7) 2_765 . . 2_765 ?
C5S O2S C7S C6S -91.0(14) . . . 2_765 ?
O1S O2S C7S C6S -160(2) . . . . ?
C7S O2S C7S C6S -65.1(16) 2_765 . . . ?
C5S O2S C7S C6S 176.7(15) . . . . ?
O1S O2S C7S C7S -95.1(15) . . . 2_765 ?
C6S O2S C7S C7S 65.1(16) . . . 2_765 ?
C5S O2S C7S C7S -118.1(13) . . . 2_765 ?
O1S O2S C7S O2S -95.1(15) . . . 2_765 ?
C6S O2S C7S O2S 65.1(16) . . . 2_765 ?
C7S O2S C7S O2S 0.000(1) 2_765 . . 2_765 ?
C5S O2S C7S O2S -118.1(13) . . . 2_765 ?
O1S O2S C7S C5S 23.0(12) . . . . ?
C6S O2S C7S C5S -176.7(15) . . . . ?
C7S O2S C7S C5S 118.1(13) 2_765 . . . ?
C6S O1S C7S O2S -11.0(12) . . . . ?
C5S O1S C7S O2S 151.1(16) . . . . ?
O2S O1S C7S C4S -151.0(18) . . . . ?
C6S O1S C7S C4S -162.0(13) . . . . ?
C5S O1S C7S C4S 0.1(11) . . . . ?
O2S O1S C7S C6S 123.0(16) . . . 2_765 ?
C6S O1S C7S C6S 112.0(12) . . . 2_765 ?
C5S O1S C7S C6S -85.9(12) . . . 2_765 ?
O2S O1S C7S C6S 11.0(12) . . . . ?
C5S O1S C7S C6S 162.1(10) . . . . ?
O2S O1S C7S C7S 76.0(15) . . . 2_765 ?
C6S O1S C7S C7S 65.0(11) . . . 2_765 ?
C5S O1S C7S C7S -132.9(13) . . . 2_765 ?
O2S O1S C7S O2S 95.7(15) . . . 2_765 ?
C6S O1S C7S O2S 84.7(11) . . . 2_765 ?
C5S O1S C7S O2S -113.2(13) . . . 2_765 ?
O2S O1S C7S C5S -151.1(16) . . . . ?
C6S O1S C7S C5S -162.1(10) . . . . ?
C5S C4S C7S O2S -15.9(16) . . . . ?
Cl8S C4S C7S O2S -86.0(18) 2_765 . . . ?
C5S C4S C7S O1S -0.1(9) . . . . ?
Cl8S C4S C7S O1S -70.2(12) 2_765 . . . ?
C5S C4S C7S C6S 107.9(9) . . . 2_765 ?
Cl8S C4S C7S C6S 37.8(9) 2_765 . . 2_765 ?
C5S C4S C7S C6S -35(3) . . . . ?
Cl8S C4S C7S C6S -105(3) 2_765 . . . ?
C5S C4S C7S C7S 87(2) . . . 2_765 ?
Cl8S C4S C7S C7S 17(3) 2_765 . . 2_765 ?
C5S C4S C7S O2S 121.0(11) . . . 2_765 ?
Cl8S C4S C7S O2S 51.0(10) 2_765 . . 2_765 ?
Cl8S C4S C7S C5S -70.1(8) 2_765 . . . ?
O1S C5S C7S O2S -12.0(6) . . . . ?
C4S C5S C7S O2S 167.9(12) . . . . ?
C4S C5S C7S O1S 179.9(11) . . . . ?
O2S C5S C7S O1S 12.0(6) . . . . ?
O1S C5S C7S C4S -179.9(11) . . . . ?
O2S C5S C7S C4S -167.9(12) . . . . ?
O1S C5S C7S C6S 108.7(11) . . . 2_765 ?
C4S C5S C7S C6S -71.3(10) . . . 2_765 ?
O2S C5S C7S C6S 120.8(13) . . . 2_765 ?
O1S C5S C7S C6S -13.5(8) . . . . ?
C4S C5S C7S C6S 166.5(12) . . . . ?
O2S C5S C7S C6S -1.4(6) . . . . ?
O1S C5S C7S C7S 47.0(14) . . . 2_765 ?
C4S C5S C7S C7S -133.1(18) . . . 2_765 ?
O2S C5S C7S C7S 59.0(13) . . . 2_765 ?
O1S C5S C7S O2S 95.3(14) . . . 2_765 ?
C4S C5S C7S O2S -84.8(13) . . . 2_765 ?
O2S C5S C7S O2S 107.4(15) . . . 2_765 ?
C7S O2S C6S O1S -141(4) . . . . ?
C7S O2S C6S O1S -82(3) 2_765 . . . ?
C5S O2S C6S O1S -160(12) . . . . ?
O1S O2S C6S C7S 82(3) . . . 2_765 ?
C7S O2S C6S C7S -59.3(14) . . . 2_765 ?
C5S O2S C6S C7S -78(9) . . . 2_765 ?
O1S O2S C6S C7S 141(4) . . . . ?
C7S O2S C6S C7S 59.3(14) 2_765 . . . ?
C5S O2S C6S C7S -19(8) . . . . ?
C5S O1S C6S O2S 6(4) . . . . ?
C7S O1S C6S O2S 33(3) . . . . ?
O2S O1S C6S C7S -95(4) . . . 2_765 ?
C5S O1S C6S C7S -89.2(15) . . . 2_765 ?
C7S O1S C6S C7S -62.5(12) . . . 2_765 ?
O2S O1S C6S C7S -33(3) . . . . ?
C5S O1S C6S C7S -26.7(15) . . . . ?
O1S C7S C6S O2S -10.7(12) . . . . ?
C4S C7S C6S O2S 34(3) . . . . ?
C6S C7S C6S O2S -103.0(18) 2_765 . . . ?
C7S C7S C6S O2S -103.0(18) 2_765 . . . ?
O2S C7S C6S O2S -122.0(16) 2_765 . . . ?
C5S C7S C6S O2S 3.2(14) . . . . ?
O2S C7S C6S O1S 10.7(12) . . . . ?
C4S C7S C6S O1S 44(3) . . . . ?
C6S C7S C6S O1S -92.3(12) 2_765 . . . ?
C7S C7S C6S O1S -92.3(12) 2_765 . . . ?
O2S C7S C6S O1S -111.3(10) 2_765 . . . ?
C5S C7S C6S O1S 13.9(8) . . . . ?
O2S C7S C6S C7S 103.0(18) . . . 2_765 ?
O1S C7S C6S C7S 92.3(12) . . . 2_765 ?
C4S C7S C6S C7S 137(4) . . . 2_765 ?
C6S C7S C6S C7S 0.000(2) 2_765 . . 2_765 ?
O2S C7S C6S C7S -19.0(6) 2_765 . . 2_765 ?
C5S C7S C6S C7S 106.1(14) . . . 2_765 ?
